data_4331301
loop_
_publ_author_name
'Maria Barsukova-Stuckart'
'Natalya V. Izarova'
'Ryan A. Barrett'
'Zhenxing Wang'
'Johan van Tol'
'Harold W. Kroto'
'Naresh S. Dalal'
'Pablo Jim\'enez-Lozano'
'Jorge J. Carb\'o'
'Josep M. Poblet'
'Marc S. von Gernler'
'Thomas Drewello'
'Pedro de Oliveira'
'Bineta Keita'
'Ulrich Kortz'

_publ_contact_author_address
;Jacobs University
School of Engineering and Science
P.O. Box 750 561
28725 Bremen
Germany
;
_publ_contact_author_email u.kortz@jacobs-university.de
_publ_contact_author_fax '+49-421-200 3229'
_publ_contact_author_name 'Ulrich Kortz'
_publ_contact_author_phone '+49-421-200 3235'
_publ_section_title
;
 Polyoxopalladates Encapsulating 8-Coordinated Metal Ions, [MO8PdII12L8]n-
 (M = Sc3+, Mn2+, Fe3+, Co2+, Ni2+, Cu2+, Zn2+, Lu3+; L = PhAsO32-,
 PhPO32-, SeO32-)
;
_journal_name_full 'Inorganic Chemistry'
_journal_page_first 13214
_journal_page_last 13228
_journal_paper_doi 10.1021/ic301537n
_journal_volume 51
_journal_year 2012
_chemical_formula_sum 'C48 H114 As8 Na6 O69 Pd12 Zn'
_chemical_formula_weight 3874.86
_chemical_name_systematic
; 
 ? 
;
_space_group_IT_number 87
_symmetry_cell_setting tetragonal
_symmetry_space_group_name_Hall '-I 4'
_symmetry_space_group_name_H-M 'I 4/m'
_atom_sites_solution_hydrogens geom
_atom_sites_solution_primary direct
_atom_sites_solution_secondary difmap
_audit_creation_method SHELXL-97
_cell_angle_alpha 90.00
_cell_angle_beta 90.00
_cell_angle_gamma 90.00
_cell_formula_units_Z 2
_cell_length_a 15.8285(11)
_cell_length_b 15.8285(11)
_cell_length_c 25.034(2)
_cell_measurement_reflns_used 2099
_cell_measurement_temperature 100(2)
_cell_measurement_theta_max 25.71
_cell_measurement_theta_min 2.99
_cell_volume 6272.1(8)
_computing_cell_refinement 'Bruker SAINT'
_computing_data_collection 'Bruker APEX2'
_computing_data_reduction 'Bruker SAINT'
_computing_molecular_graphics 'Bruker SHELXTL'
_computing_publication_material 'Bruker SHELXTL'
_computing_structure_refinement 'SHELXL-97 (Sheldrick, 2008)'
_computing_structure_solution 'SHELXS-97 (Sheldrick, 2008)'
_diffrn_ambient_temperature 100(2)
_diffrn_measured_fraction_theta_full 0.997
_diffrn_measured_fraction_theta_max 0.997
_diffrn_measurement_device_type 'Bruker APEX-II CCD'
_diffrn_measurement_method '\f and \w scans'
_diffrn_radiation_monochromator graphite
_diffrn_radiation_source 'fine-focus sealed tube'
_diffrn_radiation_type MoK\a
_diffrn_radiation_wavelength 0.71073
_diffrn_reflns_av_R_equivalents 0.0913
_diffrn_reflns_av_sigmaI/netI 0.0807
_diffrn_reflns_limit_h_max 12
_diffrn_reflns_limit_h_min -19
_diffrn_reflns_limit_k_max 11
_diffrn_reflns_limit_k_min -19
_diffrn_reflns_limit_l_max 31
_diffrn_reflns_limit_l_min -29
_diffrn_reflns_number 15410
_diffrn_reflns_theta_full 26.33
_diffrn_reflns_theta_max 26.33
_diffrn_reflns_theta_min 3.26
_exptl_absorpt_coefficient_mu 4.066
_exptl_absorpt_correction_T_max 0.6725
_exptl_absorpt_correction_T_min 0.4061
_exptl_absorpt_correction_type multi-scan
_exptl_absorpt_process_details SADABS
_exptl_crystal_colour red
_exptl_crystal_density_diffrn 2.052
_exptl_crystal_description octahedron
_exptl_crystal_F_000 3732
_exptl_crystal_size_max 0.23
_exptl_crystal_size_mid 0.15
_exptl_crystal_size_min 0.11
_refine_diff_density_max 2.397
_refine_diff_density_min -1.801
_refine_diff_density_rms 0.304
_refine_ls_extinction_method none
_refine_ls_goodness_of_fit_ref 1.328
_refine_ls_hydrogen_treatment constr
_refine_ls_matrix_type full
_refine_ls_number_parameters 148
_refine_ls_number_reflns 3264
_refine_ls_number_restraints 0
_refine_ls_restrained_S_all 1.328
_refine_ls_R_factor_all 0.1065
_refine_ls_R_factor_gt 0.0674
_refine_ls_shift/su_max 0.001
_refine_ls_shift/su_mean 0.000
_refine_ls_structure_factor_coef Fsqd
_refine_ls_weighting_details 'calc w=1/[\s^2^(Fo^2^)+(0.1000P)^2^+0.0000P] where P=(Fo^2^+2Fc^2^)/3'
_refine_ls_weighting_scheme calc
_refine_ls_wR_factor_gt 0.1984
_refine_ls_wR_factor_ref 0.2250
_reflns_number_gt 2177
_reflns_number_total 3264
_reflns_threshold_expression >2sigma(I)
_cod_data_source_file ic301537n_si_001_07.cif
_cod_data_source_block ZnPd12(PhAs)8_Na-1g
_cod_original_cell_volume 6272.0(8)
_cod_database_code 4331301

loop_
_symmetry_equiv_pos_as_xyz
'x, y, z'
'-x, -y, z'
'-y, x, z'
'y, -x, z'
'x+1/2, y+1/2, z+1/2'
'-x+1/2, -y+1/2, z+1/2'
'-y+1/2, x+1/2, z+1/2'
'y+1/2, -x+1/2, z+1/2'
'-x, -y, -z'
'x, y, -z'
'y, -x, -z'
'-y, x, -z'
'-x+1/2, -y+1/2, -z+1/2'
'x+1/2, y+1/2, -z+1/2'
'y+1/2, -x+1/2, -z+1/2'
'-y+1/2, x+1/2, -z+1/2'

loop_
_atom_site_label
_atom_site_type_symbol
_atom_site_fract_x
_atom_site_fract_y
_atom_site_fract_z
_atom_site_U_iso_or_equiv
_atom_site_adp_type
_atom_site_occupancy
_atom_site_symmetry_multiplicity
_atom_site_calc_flag
_atom_site_refinement_flags
Zn Zn 0.5000 0.5000 0.5000 0.0130(7) Uani 1 8 d S
Pd1 Pd 0.36520(5) 0.56240(5) 0.59371(3) 0.0172(3) Uani 1 1 d .
Pd2 Pd 0.42737(7) 0.69740(7) 0.5000 0.0164(3) Uani 1 2 d S
As1 As 0.40791(7) 0.75385(7) 0.62071(4) 0.0200(3) Uani 1 1 d .
O1 O 0.3898(4) 0.4593(4) 0.5519(3) 0.0172(16) Uani 1 1 d .
O2 O 0.3476(6) 0.6710(5) 0.6370(3) 0.031(2) Uani 1 1 d .
O3 O 0.5107(5) 0.7347(5) 0.6338(3) 0.034(2) Uani 1 1 d .
O4 O 0.3930(6) 0.7832(5) 0.5568(3) 0.032(2) Uani 1 1 d .
C1 C 0.3723(8) 0.8434(7) 0.6654(5) 0.026(3) Uani 1 1 d .
C2 C 0.3181(9) 0.8269(10) 0.7078(5) 0.048(4) Uani 1 1 d .
H2A H 0.2975 0.7713 0.7136 0.057 Uiso 1 1 calc R
C3 C 0.2939(9) 0.8936(10) 0.7424(5) 0.045(4) Uani 1 1 d .
H3A H 0.2587 0.8833 0.7724 0.054 Uiso 1 1 calc R
C4 C 0.3219(11) 0.9719(11) 0.7315(7) 0.059(5) Uani 1 1 d .
H4A H 0.3031 1.0171 0.7535 0.071 Uiso 1 1 calc R
C5 C 0.3730(13) 0.9888(10) 0.6929(8) 0.072(6) Uani 1 1 d .
H5A H 0.3939 1.0445 0.6881 0.086 Uiso 1 1 calc R
C6 C 0.3974(10) 0.9235(9) 0.6576(6) 0.053(4) Uani 1 1 d .
H6A H 0.4322 0.9365 0.6278 0.064 Uiso 1 1 calc R
Na1 Na 0.1677(16) 0.9545(16) 0.6086(10) 0.052(6) Uiso 0.25 1 d P
O1W O 0.4244(6) 0.6002(6) 0.7299(4) 0.042(2) Uiso 1 1 d .
O2W O 0.1681(8) 1.1005(8) 0.6669(5) 0.077(4) Uiso 1 1 d .
O3W O -0.120(2) 0.665(2) 0.5000 0.013(8) Uiso 0.25 2 d SP
O4W O 0.1791(16) 0.7027(17) 0.6132(10) 0.079(8) Uiso 0.50 1 d P
O5W O 0.116(2) 0.571(2) 0.5689(13) 0.031(8) Uiso 0.25 1 d P
O6W O 0.225(2) 0.825(2) 0.5339(11) 0.026(7) Uiso 0.25 1 d P
O7W O 3.9622(19) -3.9506(18) 0.4466(11) 0.019(6) Uiso 0.25 1 d P

loop_
_atom_site_aniso_label
_atom_site_aniso_U_11
_atom_site_aniso_U_22
_atom_site_aniso_U_33
_atom_site_aniso_U_23
_atom_site_aniso_U_13
_atom_site_aniso_U_12
Zn 0.0120(11) 0.0120(11) 0.0149(17) 0.000 0.000 0.000
Pd1 0.0181(5) 0.0167(5) 0.0168(5) -0.0028(3) 0.0041(3) -0.0010(3)
Pd2 0.0197(7) 0.0137(6) 0.0157(6) 0.000 0.000 0.0019(5)
As1 0.0230(6) 0.0172(6) 0.0200(6) -0.0036(5) 0.0009(5) 0.0021(5)
O1 0.024(4) 0.014(4) 0.013(4) 0.000(3) -0.002(3) -0.002(3)
O2 0.046(5) 0.015(4) 0.031(5) -0.011(4) 0.012(4) -0.011(4)
O3 0.029(5) 0.039(5) 0.035(5) -0.018(4) -0.009(4) 0.006(4)
O4 0.051(6) 0.022(4) 0.023(4) -0.005(3) 0.002(4) 0.008(4)
C1 0.034(7) 0.015(6) 0.029(6) -0.011(5) -0.004(5) 0.008(5)
C2 0.046(9) 0.061(10) 0.036(8) -0.014(7) 0.014(7) 0.009(8)
C3 0.043(9) 0.053(10) 0.038(8) -0.023(7) 0.002(7) 0.002(8)
C4 0.074(12) 0.052(11) 0.052(10) -0.035(8) -0.005(9) 0.017(10)
C5 0.100(15) 0.036(9) 0.078(13) -0.039(9) 0.014(12) 0.006(10)
C6 0.063(11) 0.030(8) 0.066(11) -0.015(7) 0.031(8) -0.003(7)

loop_
_atom_type_symbol
_atom_type_description
_atom_type_scat_dispersion_real
_atom_type_scat_dispersion_imag
_atom_type_scat_source
C C 0.0033 0.0016 'International Tables Vol C Tables 4.2.6.8 and 6.1.1.4'
H H 0.0000 0.0000 'International Tables Vol C Tables 4.2.6.8 and 6.1.1.4'
O O 0.0106 0.0060 'International Tables Vol C Tables 4.2.6.8 and 6.1.1.4'
Na Na 0.0362 0.0249 'International Tables Vol C Tables 4.2.6.8 and 6.1.1.4'
Zn Zn 0.2839 1.4301 'International Tables Vol C Tables 4.2.6.8 and 6.1.1.4'
As As 0.0499 2.0058 'International Tables Vol C Tables 4.2.6.8 and 6.1.1.4'
Pd Pd -0.9988 1.0072 'International Tables Vol C Tables 4.2.6.8 and 6.1.1.4'

loop_
_geom_angle_atom_site_label_1
_geom_angle_atom_site_label_2
_geom_angle_atom_site_label_3
_geom_angle
_geom_angle_site_symmetry_1
_geom_angle_site_symmetry_3
O1 Zn O1 69.9(3) . 10_556
O1 Zn O1 110.1(3) . 2_665
O1 Zn O1 180.000(1) 10_556 2_665
O1 Zn O1 109.16(17) . 12_656
O1 Zn O1 70.84(17) 10_556 12_656
O1 Zn O1 109.16(17) 2_665 12_656
O1 Zn O1 70.84(17) . 4_565
O1 Zn O1 109.16(17) 10_556 4_565
O1 Zn O1 70.84(17) 2_665 4_565
O1 Zn O1 180.0(3) 12_656 4_565
O1 Zn O1 179.999(1) . 9_666
O1 Zn O1 110.1(3) 10_556 9_666
O1 Zn O1 69.9(3) 2_665 9_666
O1 Zn O1 70.84(17) 12_656 9_666
O1 Zn O1 109.16(17) 4_565 9_666
O1 Zn O1 109.16(17) . 11_566
O1 Zn O1 70.84(17) 10_556 11_566
O1 Zn O1 109.16(17) 2_665 11_566
O1 Zn O1 110.1(3) 12_656 11_566
O1 Zn O1 69.9(3) 4_565 11_566
O1 Zn O1 70.84(17) 9_666 11_566
O1 Zn O1 70.84(17) . 3_655
O1 Zn O1 109.16(17) 10_556 3_655
O1 Zn O1 70.84(17) 2_665 3_655
O1 Zn O1 69.9(3) 12_656 3_655
O1 Zn O1 110.1(3) 4_565 3_655
O1 Zn O1 109.16(17) 9_666 3_655
O1 Zn O1 180.0(3) 11_566 3_655
O1 Pd1 O1 83.5(4) 4_565 .
O1 Pd1 O3 177.3(3) 4_565 3_655
O1 Pd1 O3 94.7(3) . 3_655
O1 Pd1 O2 93.5(3) 4_565 .
O1 Pd1 O2 176.4(3) . .
O3 Pd1 O2 88.3(3) 3_655 .
O1 Pd2 O1 83.0(4) 11_566 4_565
O1 Pd2 O4 94.3(3) 11_566 10_556
O1 Pd2 O4 177.0(3) 4_565 10_556
O1 Pd2 O4 177.0(3) 11_566 .
O1 Pd2 O4 94.3(3) 4_565 .
O4 Pd2 O4 88.3(5) 10_556 .
O2 As1 O4 111.6(4) . .
O2 As1 O3 111.3(4) . .
O4 As1 O3 111.7(4) . .
O2 As1 C1 105.9(5) . .
O4 As1 C1 108.3(4) . .
O3 As1 C1 107.9(5) . .
Pd2 O1 Pd1 115.3(3) 3_655 3_655
Pd2 O1 Pd1 115.1(3) 3_655 .
Pd1 O1 Pd1 114.7(3) 3_655 .
Pd2 O1 Zn 103.6(3) 3_655 .
Pd1 O1 Zn 102.9(3) 3_655 .
Pd1 O1 Zn 102.7(3) . .
As1 O2 Pd1 116.8(4) . .
As1 O3 Pd1 115.5(4) . 4_565
As1 O4 Pd2 116.2(4) . .
C6 C1 C2 118.2(12) . .
C6 C1 As1 122.2(10) . .
C2 C1 As1 119.6(10) . .
C1 C2 C3 119.5(14) . .
C4 C3 C2 118.3(14) . .
C5 C4 C3 123.4(15) . .
C4 C5 C6 119.3(17) . .
C1 C6 C5 121.2(15) . .
O2W Na1 O2W 109.0(10) 4_465 .
O7W Na1 O2W 82.0(10) 11_9:6 .
O7W Na1 O6W 83.2(11) 9_926 .
O2W Na1 O6W 87.8(10) 4_465 .
O2W Na1 O6W 159.3(12) . .
O2W Na1 Na1 115.8(6) 4_465 3_665
O2W Na1 Na1 42.9(7) . 3_665
O6W Na1 Na1 139.8(7) . 3_665
O7W Na1 Na1 42.9(8) 9_926 4_465
O2W Na1 Na1 44.6(7) 4_465 4_465
O7W Na1 Na1 68.8(7) 11_9:6 4_465
O2W Na1 Na1 115.0(6) . 4_465
O6W Na1 Na1 85.4(10) . 4_465
Na1 Na1 Na1 90.000(6) 3_665 4_465
Na1 O2W Na1 92.5(11) 3_665 .
O6W O6W Na1 129.8(8) 10_556 .
O7W O7W O7W 90.00(3) 3_5-5 4_=55

loop_
_geom_bond_atom_site_label_1
_geom_bond_atom_site_label_2
_geom_bond_distance
_geom_bond_site_symmetry_2
Zn O1 2.269(7) .
Zn O1 2.269(7) 10_556
Zn O1 2.269(7) 2_665
Zn O1 2.269(7) 12_656
Zn O1 2.269(7) 4_565
Zn O1 2.269(7) 9_666
Zn O1 2.269(7) 11_566
Zn O1 2.269(7) 3_655
Pd1 O1 1.971(7) 4_565
Pd1 O1 1.977(7) .
Pd1 O3 2.044(8) 3_655
Pd1 O2 2.050(7) .
Pd2 O1 1.962(7) 11_566
Pd2 O1 1.962(7) 4_565
Pd2 O4 2.039(8) 10_556
Pd2 O4 2.039(8) .
As1 O2 1.673(8) .
As1 O4 1.684(8) .
As1 O3 1.687(8) .
As1 C1 1.892(11) .
O1 Pd2 1.962(7) 3_655
O1 Pd1 1.971(7) 3_655
O3 Pd1 2.044(8) 4_565
C1 C6 1.342(18) .
C1 C2 1.390(17) .
C2 C3 1.419(18) .
C3 C4 1.34(2) .
C4 C5 1.29(2) .
C5 C6 1.413(19) .
Na1 O7W 2.48(4) 9_926
Na1 O2W 2.65(3) 4_465
Na1 O7W 2.67(4) 11_9:6
Na1 O2W 2.73(3) .
Na1 O6W 2.92(4) .
Na1 Na1 3.89(3) 3_665
Na1 Na1 3.89(3) 4_465
O2W Na1 2.65(3) 3_665
O6W O6W 1.70(6) 10_556
O7W O7W 1.39(4) 3_5-5
O7W O7W 1.39(4) 4_=55
O7W Na1 2.48(4) 9_926
O7W Na1 2.67(4) 12_:16
